data_7226803
loop_
_publ_author_name
'Kim, Hyejin'
'Choi, Sung Ho'
'Ahn, Duseong'
'Kim, Yoseph'
'Ryu, Ji Yeon'
'Lee, Junseong'
'Kim, Youngjo'

_publ_section_title
;
 Facile synthesis of a dimeric titanium(iv) complex with terminal
 Ti&#xE001;O moieties and its application as a catalyst for the
 cycloaddition reaction of CO2to epoxides
;
_journal_issue 100
_journal_name_full 'RSC Adv.'
_journal_page_first 97800
_journal_paper_doi 10.1039/C6RA23255H
_journal_volume 6
_journal_year 2016
_chemical_formula_sum 'C28 H42 Cl6 N4 O6 Ti2'
_chemical_formula_weight 839.15
_chemical_name_systematic
;
 ?
;
_space_group_crystal_system monoclinic
_space_group_IT_number 14
_space_group_name_Hall '-P 2yn'
_space_group_name_H-M_alt 'P 1 21/n 1'
_symmetry_space_group_name_Hall '-P 2yn'
_symmetry_space_group_name_H-M 'P 1 21/n 1'
_atom_sites_solution_hydrogens geom
_audit_creation_method SHELXL-2014
_audit_update_record
;
2016-08-06 deposited with the CCDC.
2016-10-07 downloaded from the CCDC.
;
_cell_angle_alpha 90
_cell_angle_beta 105.588(2)
_cell_angle_gamma 90
_cell_formula_units_Z 2
_cell_length_a 9.5970(3)
_cell_length_b 19.6755(6)
_cell_length_c 9.9008(3)
_cell_measurement_reflns_used 9959
_cell_measurement_temperature 100(2)
_cell_measurement_theta_max 26.43
_cell_measurement_theta_min 2.37
_cell_volume 1800.76(10)
_computing_cell_refinement 'Bruker SAINT'
_computing_data_collection 'Bruker APEX2'
_computing_data_reduction 'Bruker SAINT'
_computing_molecular_graphics 'Bruker SHELXTL'
_computing_publication_material 'Bruker SHELXTL'
_computing_structure_refinement 'SHELXL-97 (Sheldrick, 2008)'
_computing_structure_solution 'SHELXS-97 (Sheldrick, 2008)'
_diffrn_ambient_temperature 100(2)
_diffrn_measured_fraction_theta_full 1.000
_diffrn_measured_fraction_theta_max 0.994
_diffrn_measurement_device_type 'Bruker APEX-II CCD'
_diffrn_measurement_method '\f and \w scans'
_diffrn_radiation_monochromator graphite
_diffrn_radiation_source 'sealed tube'
_diffrn_radiation_type MoK\a
_diffrn_radiation_wavelength 0.71073
_diffrn_reflns_av_R_equivalents 0.0297
_diffrn_reflns_av_unetI/netI 0.0224
_diffrn_reflns_Laue_measured_fraction_full 1.000
_diffrn_reflns_Laue_measured_fraction_max 0.994
_diffrn_reflns_limit_h_max 12
_diffrn_reflns_limit_h_min -12
_diffrn_reflns_limit_k_max 24
_diffrn_reflns_limit_k_min -24
_diffrn_reflns_limit_l_max 12
_diffrn_reflns_limit_l_min -12
_diffrn_reflns_number 31380
_diffrn_reflns_point_group_measured_fraction_full 1.000
_diffrn_reflns_point_group_measured_fraction_max 0.994
_diffrn_reflns_theta_full 25.242
_diffrn_reflns_theta_max 26.573
_diffrn_reflns_theta_min 2.070
_exptl_absorpt_coefficient_mu 0.934
_exptl_crystal_density_diffrn 1.548
_exptl_crystal_description block
_exptl_crystal_F_000 864
_refine_diff_density_max 1.137
_refine_diff_density_min -1.010
_refine_diff_density_rms 0.079
_refine_ls_extinction_method none
_refine_ls_goodness_of_fit_ref 1.030
_refine_ls_hydrogen_treatment constr
_refine_ls_matrix_type full
_refine_ls_number_parameters 212
_refine_ls_number_reflns 3738
_refine_ls_number_restraints 0
_refine_ls_restrained_S_all 1.030
_refine_ls_R_factor_all 0.0510
_refine_ls_R_factor_gt 0.0396
_refine_ls_shift/su_max 0.001
_refine_ls_shift/su_mean 0.000
_refine_ls_structure_factor_coef Fsqd
_refine_ls_weighting_details 'w=1/[\s^2^(Fo^2^)+(0.0436P)^2^+3.6450P] where P=(Fo^2^+2Fc^2^)/3'
_refine_ls_weighting_scheme calc
_refine_ls_wR_factor_gt 0.0955
_refine_ls_wR_factor_ref 0.1022
_reflns_Friedel_coverage 0.000
_reflns_number_gt 3145
_reflns_number_total 3738
_reflns_threshold_expression 'I > 2\s(I)'
_cod_data_source_file c6ra23255h2.cif
_cod_data_source_block kyj35-2
_cod_database_code 7226803
_shelx_space_group_comment
;
The symmetry employed for this shelxl refinement is uniquely defined
by the following loop, which should always be used as a source of
symmetry information in preference to the above space-group names.
They are only intended as comments.
;
_shelxl_version_number 2014-3

loop_
_space_group_symop_operation_xyz
'x, y, z'
'-x+1/2, y+1/2, -z+1/2'
'-x, -y, -z'
'x-1/2, -y-1/2, z-1/2'

loop_
_atom_site_label
_atom_site_type_symbol
_atom_site_fract_x
_atom_site_fract_y
_atom_site_fract_z
_atom_site_U_iso_or_equiv
_atom_site_adp_type
_atom_site_occupancy
_atom_site_site_symmetry_order
_atom_site_calc_flag
_atom_site_refinement_flags_posn
_atom_site_refinement_flags_adp
Ti1 Ti 0.95809(4) 0.08047(2) 0.49266(4) 0.01006(12) Uani 1 1 d . .
N1 N 0.8292(2) 0.20578(10) 0.2189(2) 0.0139(4) Uani 1 1 d . .
N2 N 1.0176(2) 0.13131(10) 0.3238(2) 0.0118(4) Uani 1 1 d . .
O1 O 0.77350(17) 0.11537(8) 0.42886(18) 0.0132(4) Uani 1 1 d . .
O2 O 1.08900(17) 0.00992(8) 0.43469(17) 0.0114(3) Uani 1 1 d . .
O3 O 1.04836(18) 0.12707(8) 0.62825(18) 0.0162(4) Uani 1 1 d . .
C1 C 0.7407(3) 0.23712(13) 0.1032(3) 0.0186(5) Uani 1 1 d . .
H1 H 0.6701 0.2671 0.1154 0.022 Uiso 1 1 calc R U
C2 C 0.7531(3) 0.22558(13) -0.0276(3) 0.0214(6) Uani 1 1 d . .
H2 H 0.6920 0.2470 -0.1048 0.026 Uiso 1 1 calc R U
C3 C 0.8603(3) 0.18061(13) -0.0441(3) 0.0201(5) Uani 1 1 d . .
H3 H 0.8703 0.1716 -0.1333 0.024 Uiso 1 1 calc R U
C4 C 0.9499(3) 0.14995(12) 0.0696(3) 0.0167(5) Uani 1 1 d . .
H4 H 1.0224 0.1213 0.0567 0.020 Uiso 1 1 calc R U
C5 C 0.9361(2) 0.16042(11) 0.2083(3) 0.0125(5) Uani 1 1 d . .
C6 C 0.8144(3) 0.22746(12) 0.3573(3) 0.0145(5) Uani 1 1 d . .
H6A H 0.7762 0.2734 0.3492 0.017 Uiso 1 1 calc R U
H6B H 0.9097 0.2286 0.4231 0.017 Uiso 1 1 calc R U
C7 C 0.7164(3) 0.18180(12) 0.4173(3) 0.0143(5) Uani 1 1 d . .
C8 C 0.5622(3) 0.17913(14) 0.3219(3) 0.0219(6) Uani 1 1 d . .
H8A H 0.5635 0.1608 0.2323 0.033 Uiso 1 1 calc R U
H8B H 0.5223 0.2242 0.3097 0.033 Uiso 1 1 calc R U
H8C H 0.5039 0.1507 0.3636 0.033 Uiso 1 1 calc R U
C9 C 0.7177(3) 0.20945(13) 0.5615(3) 0.0208(6) Uani 1 1 d . .
H9A H 0.6568 0.1818 0.6017 0.031 Uiso 1 1 calc R U
H9B H 0.6824 0.2553 0.5523 0.031 Uiso 1 1 calc R U
H9C H 0.8148 0.2087 0.6212 0.031 Uiso 1 1 calc R U
C10 C 1.1593(2) 0.10401(12) 0.3208(3) 0.0132(5) Uani 1 1 d . .
H10A H 1.2333 0.1225 0.3990 0.016 Uiso 1 1 calc R U
H10B H 1.1810 0.1182 0.2349 0.016 Uiso 1 1 calc R U
C11 C 1.1625(3) 0.02613(12) 0.3294(3) 0.0139(5) Uani 1 1 d . .
C12 C 1.0814(3) -0.00719(13) 0.1921(3) 0.0223(6) Uani 1 1 d . .
H12A H 1.0777 -0.0554 0.2053 0.033 Uiso 1 1 calc R U
H12B H 1.1306 0.0022 0.1216 0.033 Uiso 1 1 calc R U
H12C H 0.9848 0.0106 0.1629 0.033 Uiso 1 1 calc R U
C13 C 1.3186(3) 0.00238(14) 0.3774(3) 0.0237(6) Uani 1 1 d . .
H13A H 1.3632 0.0205 0.4688 0.036 Uiso 1 1 calc R U
H13B H 1.3700 0.0180 0.3125 0.036 Uiso 1 1 calc R U
H13C H 1.3212 -0.0464 0.3813 0.036 Uiso 1 1 calc R U
C14 C 0.3243(3) 0.07708(14) 0.8296(3) 0.0233(6) Uani 1 1 d . .
H14 H 0.2364 0.0972 0.7684 0.028 Uiso 1 1 calc R U
Cl1 Cl 0.47398(11) 0.11608(5) 0.79143(13) 0.0582(3) Uani 1 1 d . .
Cl2 Cl 0.32483(10) 0.09339(5) 1.00375(8) 0.0409(2) Uani 1 1 d . .
Cl3 Cl 0.32334(9) -0.00929(4) 0.79257(11) 0.0433(2) Uani 1 1 d . .

loop_
_atom_site_aniso_label
_atom_site_aniso_U_11
_atom_site_aniso_U_22
_atom_site_aniso_U_33
_atom_site_aniso_U_23
_atom_site_aniso_U_13
_atom_site_aniso_U_12
Ti1 0.0094(2) 0.0077(2) 0.0125(2) 0.00037(16) 0.00192(16) 0.00120(15)
N1 0.0145(10) 0.0093(9) 0.0167(10) 0.0006(8) 0.0023(8) 0.0018(8)
N2 0.0112(10) 0.0095(9) 0.0146(10) 0.0011(8) 0.0032(8) 0.0011(7)
O1 0.0125(8) 0.0078(8) 0.0192(9) 0.0005(7) 0.0038(7) 0.0019(6)
O2 0.0111(8) 0.0101(8) 0.0142(8) 0.0026(6) 0.0056(7) 0.0023(6)
O3 0.0176(9) 0.0128(8) 0.0167(9) 0.0001(7) 0.0020(7) -0.0009(7)
C1 0.0185(13) 0.0121(12) 0.0222(13) 0.0044(10) 0.0002(10) 0.0028(10)
C2 0.0241(14) 0.0163(12) 0.0200(13) 0.0061(11) -0.0005(11) 0.0028(10)
C3 0.0274(14) 0.0171(12) 0.0148(13) 0.0021(10) 0.0036(11) -0.0008(11)
C4 0.0199(13) 0.0113(11) 0.0189(13) 0.0013(10) 0.0053(10) 0.0011(10)
C5 0.0124(11) 0.0066(10) 0.0177(12) 0.0001(9) 0.0024(9) -0.0027(9)
C6 0.0165(12) 0.0082(11) 0.0181(12) -0.0015(9) 0.0033(10) 0.0020(9)
C7 0.0143(12) 0.0094(11) 0.0190(13) 0.0010(9) 0.0040(10) 0.0050(9)
C8 0.0129(12) 0.0202(13) 0.0298(15) 0.0022(11) 0.0010(11) 0.0039(10)
C9 0.0234(14) 0.0166(13) 0.0240(14) -0.0014(11) 0.0092(11) 0.0047(10)
C10 0.0100(11) 0.0129(11) 0.0171(12) 0.0012(9) 0.0042(9) 0.0010(9)
C11 0.0157(12) 0.0123(12) 0.0157(12) 0.0029(9) 0.0076(10) 0.0029(9)
C12 0.0362(16) 0.0137(12) 0.0197(14) -0.0019(10) 0.0122(12) -0.0026(11)
C13 0.0195(13) 0.0195(13) 0.0370(16) 0.0107(12) 0.0161(12) 0.0089(11)
C14 0.0209(14) 0.0193(13) 0.0284(15) -0.0057(11) 0.0043(11) 0.0007(11)
Cl1 0.0571(6) 0.0348(5) 0.1047(9) -0.0135(5) 0.0599(6) -0.0068(4)
Cl2 0.0528(5) 0.0472(5) 0.0230(4) -0.0014(3) 0.0105(4) 0.0067(4)
Cl3 0.0309(4) 0.0218(4) 0.0733(6) -0.0165(4) 0.0075(4) -0.0007(3)

loop_
_atom_type_symbol
_atom_type_description
_atom_type_scat_dispersion_real
_atom_type_scat_dispersion_imag
_atom_type_scat_source
C C 0.0033 0.0016 'International Tables Vol C Tables 4.2.6.8 and 6.1.1.4'
H H 0.0000 0.0000 'International Tables Vol C Tables 4.2.6.8 and 6.1.1.4'
N N 0.0061 0.0033 'International Tables Vol C Tables 4.2.6.8 and 6.1.1.4'
O O 0.0106 0.0060 'International Tables Vol C Tables 4.2.6.8 and 6.1.1.4'
Ti Ti 0.2776 0.4457 'International Tables Vol C Tables 4.2.6.8 and 6.1.1.4'
Cl Cl 0.1484 0.1585 'International Tables Vol C Tables 4.2.6.8 and 6.1.1.4'

loop_
_geom_angle_atom_site_label_1
_geom_angle_atom_site_label_2
_geom_angle_atom_site_label_3
_geom_angle
_geom_angle_site_symmetry_1
_geom_angle_site_symmetry_3
O3 Ti1 O1 108.35(8) . .
O3 Ti1 O2 108.45(8) . 3_756
O1 Ti1 O2 99.43(7) . 3_756
O3 Ti1 O2 111.88(8) . .
O1 Ti1 O2 139.32(7) . .
O2 Ti1 O2 73.50(7) 3_756 .
O3 Ti1 N2 100.45(8) . .
O1 Ti1 N2 89.54(7) . .
O2 Ti1 N2 144.99(7) 3_756 .
O2 Ti1 N2 77.71(7) . .
O3 Ti1 Ti1 115.49(6) . 3_756
O1 Ti1 Ti1 125.39(5) . 3_756
O2 Ti1 Ti1 37.17(4) 3_756 3_756
O2 Ti1 Ti1 36.33(4) . 3_756
N2 Ti1 Ti1 111.84(6) . 3_756
C1 N1 C5 122.0(2) . .
C1 N1 C6 116.8(2) . .
C5 N1 C6 120.9(2) . .
C5 N2 C10 118.3(2) . .
C5 N2 Ti1 130.60(16) . .
C10 N2 Ti1 106.60(14) . .
C7 O1 Ti1 133.55(15) . .
C11 O2 Ti1 130.79(14) . 3_756
C11 O2 Ti1 120.45(13) . .
Ti1 O2 Ti1 106.50(7) 3_756 .
C2 C1 N1 121.9(2) . .
C1 C2 C3 118.4(2) . .
C4 C3 C2 120.3(2) . .
C3 C4 C5 122.0(2) . .
N2 C5 N1 119.3(2) . .
N2 C5 C4 125.4(2) . .
N1 C5 C4 115.3(2) . .
N1 C6 C7 114.3(2) . .
O1 C7 C9 110.4(2) . .
O1 C7 C8 108.0(2) . .
C9 C7 C8 110.7(2) . .
O1 C7 C6 108.04(19) . .
C9 C7 C6 107.6(2) . .
C8 C7 C6 112.0(2) . .
N2 C10 C11 111.63(19) . .
O2 C11 C13 109.8(2) . .
O2 C11 C12 108.6(2) . .
C13 C11 C12 111.8(2) . .
O2 C11 C10 104.74(18) . .
C13 C11 C10 109.1(2) . .
C12 C11 C10 112.5(2) . .
Cl3 C14 Cl2 112.64(17) . .
Cl3 C14 Cl1 109.88(15) . .
Cl2 C14 Cl1 110.19(15) . .

loop_
_geom_bond_atom_site_label_1
_geom_bond_atom_site_label_2
_geom_bond_distance
_geom_bond_site_symmetry_2
Ti1 O3 1.6638(17) .
Ti1 O1 1.8459(17) .
Ti1 O2 2.0147(16) 3_756
Ti1 O2 2.0549(16) .
Ti1 N2 2.153(2) .
Ti1 Ti1 3.2609(8) 3_756
N1 C1 1.375(3) .
N1 C5 1.385(3) .
N1 C6 1.478(3) .
N2 C5 1.329(3) .
N2 C10 1.470(3) .
O1 C7 1.410(3) .
O2 C11 1.443(3) .
O2 Ti1 2.0148(16) 3_756
C1 C2 1.352(4) .
C2 C3 1.399(4) .
C3 C4 1.360(4) .
C4 C5 1.430(3) .
C6 C7 1.531(3) .
C7 C9 1.525(4) .
C7 C8 1.528(3) .
C10 C11 1.535(3) .
C11 C13 1.518(3) .
C11 C12 1.521(4) .
C14 Cl3 1.738(3) .
C14 Cl2 1.753(3) .
C14 Cl1 1.757(3) .
